data_7107089
loop_
_publ_author_name
'Giles, Ian D.'
'Chifotides, Helen T.'
'Shatruk, Michael'
'Dunbar, Kim R.'

_publ_section_title
;
 Anion-templated self-assembly of highly stable Fe(II) pentagonal
 metallacycles with short anion--\p contacts
;
_journal_coden_ASTM CHCOFS
_journal_issue 47
_journal_name_full
;
 Chemical Communications (Cambridge, United Kingdom)
;
_journal_page_first 12604
_journal_page_last 12606
_journal_paper_doi 10.1039/c1cc15868f
_journal_volume 47
_journal_year 2011
_chemical_formula_moiety 'C80 H70 N40 Fe5, 10(Sb F6)'
_chemical_formula_sum 'C80 H70 F60 Fe5 N40 Sb10'
_chemical_formula_weight 4228.51
_chemical_name_common
;
pentakis(3,6-bis(pyrid-2-yl)-1,2,4,5-tetrazine-N,N',N'',N''')
-decakis(acetonitrile-N)-pentairon(ii)bis hexafluoroantimonate(V)
clathrate octakis(hexafluoroantimonate(V)) acetonitrile solvate
;
_chemical_name_systematic
;
pentakis(3,6-bis(pyrid-2-yl)-1,2,4,5-tetrazine-N,N',N'',N''')
-decakis(acetonitrile-N)-pentairon(II)bis hexafluoroantimonate(V) clathrate
octakis(hexafluoroantimonate(V)) acetonitrile solvate
;
_chemical_properties_physical 'air-sensitive, moisture-sensitive'
_space_group_IT_number 60
_symmetry_cell_setting orthorhombic
_symmetry_Int_Tables_number 60
_symmetry_space_group_name_Hall '-P 2n 2ab'
_symmetry_space_group_name_H-M 'P b c n'
_atom_sites_solution_hydrogens geom
_atom_sites_solution_primary direct
_atom_sites_solution_secondary difmap
_audit_creation_method SHELXL-97
_cell_angle_alpha 90.00
_cell_angle_beta 90.00
_cell_angle_gamma 90.00
_cell_formula_units_Z 4
_cell_length_a 11.824(11)
_cell_length_b 37.92(4)
_cell_length_c 34.12(3)
_cell_measurement_reflns_used 196
_cell_measurement_temperature 163(2)
_cell_measurement_theta_max 13.5
_cell_measurement_theta_min 2.9
_cell_volume 15298(3)
_computing_cell_refinement 'SAINT v7.60A (Bruker 2008)'
_computing_data_collection 'APEXII (Bruker 2008)'
_computing_data_reduction 'SAINT v7.60A, XPREP v2008/2 (Bruker 2008)'
_computing_molecular_graphics 'X-Seed (Barbour, 1999)'
_computing_publication_material 'SHELXL-97 (Sheldrick, 1997)'
_computing_structure_refinement 'SHELXL-97 (Sheldrick, 2008)'
_computing_structure_solution 'SHELXS-97 (Sheldrick, 2008)'
_diffrn_ambient_temperature 163(2)
_diffrn_detector_area_resol_mean 66
_diffrn_measured_fraction_theta_full 0.991
_diffrn_measured_fraction_theta_max 0.991
_diffrn_measurement_device_type
;
Bruker APEX2 CCD area-detector, 3 circle goniometer'
;
_diffrn_measurement_method 'profile data from \w scans'
_diffrn_radiation_monochromator graphite
_diffrn_radiation_probe x-ray
_diffrn_radiation_source 'fine-focus sealed tube'
_diffrn_radiation_type MoK\a
_diffrn_radiation_wavelength 0.71073
_diffrn_reflns_av_R_equivalents 0.1421
_diffrn_reflns_av_sigmaI/netI 0.3100
_diffrn_reflns_limit_h_max 14
_diffrn_reflns_limit_h_min -14
_diffrn_reflns_limit_k_max 47
_diffrn_reflns_limit_k_min -47
_diffrn_reflns_limit_l_max 42
_diffrn_reflns_limit_l_min -42
_diffrn_reflns_number 30355
_diffrn_reflns_theta_full 26.46
_diffrn_reflns_theta_max 26.46
_diffrn_reflns_theta_min 1.19
_exptl_absorpt_coefficient_mu 2.314
_exptl_absorpt_correction_T_max 0.955
_exptl_absorpt_correction_T_min 0.895
_exptl_absorpt_correction_type multi-scan
_exptl_absorpt_process_details 'Bruker AXS Scale, SADABS (Bruker 2008)'
_exptl_crystal_colour dark-blue
_exptl_crystal_density_diffrn 1.836
_exptl_crystal_density_method 'not measured'
_exptl_crystal_description plate
_exptl_crystal_F_000 8040
_exptl_crystal_recrystallization_method
;
layered acetonitrile solution over toluene
;
_exptl_crystal_size_max 0.10
_exptl_crystal_size_mid 0.04
_exptl_crystal_size_min 0.02
_refine_diff_density_max 1.426
_refine_diff_density_min -1.161
_refine_diff_density_rms 0.209
_refine_ls_extinction_method none
_refine_ls_goodness_of_fit_ref 0.714
_refine_ls_hydrogen_treatment constr
_refine_ls_matrix_type full
_refine_ls_number_parameters 912
_refine_ls_number_reflns 15658
_refine_ls_number_restraints 21
_refine_ls_restrained_S_all 0.715
_refine_ls_R_factor_all 0.2411
_refine_ls_R_factor_gt 0.0857
_refine_ls_shift/su_max 0.001
_refine_ls_shift/su_mean 0.000
_refine_ls_structure_factor_coef Fsqd
_refine_ls_weighting_details 'calc w=1/[\s^2^(Fo^2^)+(0.1159P)^2^+0.0000P] where P=(Fo^2^+2Fc^2^)/3'
_refine_ls_weighting_scheme calc
_refine_ls_wR_factor_gt 0.1952
_refine_ls_wR_factor_ref 0.2404
_reflns_number_gt 4022
_reflns_number_total 15658
_reflns_threshold_expression >2sigma(I)
_cod_data_source_file c1cc15868f.txt
_cod_data_source_block pbcn_4
_cod_original_cell_volume 15299(25)
_cod_database_code 7107089

loop_
_symmetry_equiv_pos_as_xyz
'x, y, z'
'-x+1/2, -y+1/2, z+1/2'
'x+1/2, -y+1/2, -z'
'-x, y, -z+1/2'
'-x, -y, -z'
'x-1/2, y-1/2, -z-1/2'
'-x-1/2, y-1/2, z'
'x, -y, z-1/2'

loop_
_atom_site_label
_atom_site_type_symbol
_atom_site_fract_x
_atom_site_fract_y
_atom_site_fract_z
_atom_site_U_iso_or_equiv
_atom_site_adp_type
_atom_site_occupancy
_atom_site_symmetry_multiplicity
_atom_site_calc_flag
_atom_site_refinement_flags
_atom_site_disorder_assembly
_atom_site_disorder_group
Sb1 Sb 0.5000 0.5000 0.5000 0.0609(5) Uani 1 2 d S . .
Sb2 Sb 0.98616(8) 0.50036(3) 0.42226(3) 0.0547(3) Uani 1 1 d . . .
Sb3 Sb 0.30514(9) 0.56194(3) 0.28045(3) 0.0578(4) Uani 0.629(14) 1 d PD A -1
F10 F 0.4451(10) 0.5710(4) 0.3045(4) 0.065(5) Uiso 0.629(14) 1 d PD A -1
F11 F 0.2661(16) 0.5236(4) 0.3127(5) 0.117(7) Uiso 0.629(14) 1 d PD A -1
F12 F 0.3639(12) 0.5298(4) 0.2449(4) 0.077(5) Uiso 0.629(14) 1 d PD A -1
F13 F 0.1624(12) 0.5573(5) 0.2590(5) 0.093(6) Uiso 0.629(14) 1 d PD A -1
F14 F 0.3427(15) 0.5964(4) 0.2471(6) 0.110(7) Uiso 0.629(14) 1 d PD A -1
F15 F 0.2423(12) 0.5926(4) 0.3178(4) 0.073(5) Uiso 0.629(14) 1 d PD A -1
Sb3A Sb 0.30514(9) 0.56194(3) 0.28045(3) 0.0578(4) Uani 0.371(14) 1 d PD A -2
F10A F 0.4299(17) 0.5406(7) 0.3020(7) 0.087(10) Uiso 0.371(14) 1 d PD A -2
F11A F 0.198(2) 0.5267(8) 0.2785(10) 0.152(16) Uiso 0.371(14) 1 d PD A -2
F12A F 0.338(2) 0.5528(9) 0.2279(6) 0.125(13) Uiso 0.371(14) 1 d PD A -2
F13A F 0.184(2) 0.5896(10) 0.2630(10) 0.19(2) Uiso 0.371(14) 1 d PD A -2
F14A F 0.396(2) 0.5999(7) 0.2749(11) 0.163(17) Uiso 0.371(14) 1 d PD A -2
F15A F 0.252(2) 0.5711(10) 0.3312(6) 0.150(16) Uiso 0.371(14) 1 d PD A -2
Sb4 Sb 0.84473(10) 0.73078(3) 0.35790(4) 0.0716(4) Uani 1 1 d . . .
Sb5 Sb 0.76805(11) 0.34446(4) 0.22993(4) 0.0798(5) Uani 1 1 d . . .
Sb6 Sb 0.3436(3) 0.72715(10) 0.42943(10) 0.1248(13) Uani 0.50 1 d P . .
Fe1 Fe 0.59248(17) 0.44546(6) 0.33865(6) 0.0460(6) Uani 1 1 d . . .
Fe2 Fe 0.64361(17) 0.60703(6) 0.39244(6) 0.0472(6) Uani 1 1 d . . .
Fe3 Fe 0.5000 0.70838(9) 0.2500 0.0499(9) Uani 1 2 d S . .
F1 F 0.5185(11) 0.5470(3) 0.5101(5) 0.170(7) Uani 1 1 d . . .
F2 F 0.5851(10) 0.5068(3) 0.4548(3) 0.123(5) Uani 1 1 d . . .
F3 F 0.3684(10) 0.5102(5) 0.4731(4) 0.194(8) Uani 1 1 d . . .
F4 F 0.9971(7) 0.5449(2) 0.4451(2) 0.065(3) Uani 1 1 d . . .
F5 F 1.0347(7) 0.5213(3) 0.3751(2) 0.078(3) Uani 1 1 d . . .
F6 F 0.8331(7) 0.5094(3) 0.4107(2) 0.071(3) Uani 1 1 d . . .
F7 F 0.9727(7) 0.4558(2) 0.3983(2) 0.071(3) Uani 1 1 d . . .
F8 F 1.1360(7) 0.4910(3) 0.4342(2) 0.079(3) Uani 1 1 d . . .
F9 F 0.9366(7) 0.4797(2) 0.4691(2) 0.069(3) Uani 1 1 d . . .
F16 F 0.8999(10) 0.6938(3) 0.3873(4) 0.123(4) Uani 1 1 d . . .
F17 F 0.8885(8) 0.7064(3) 0.3125(3) 0.110(4) Uani 1 1 d . . .
F18 F 0.7040(7) 0.7085(2) 0.3574(2) 0.069(3) Uani 1 1 d . . .
F19 F 0.7859(8) 0.7661(3) 0.3255(4) 0.116(4) Uani 1 1 d . . .
F20 F 0.8005(11) 0.7572(4) 0.4023(4) 0.165(6) Uani 1 1 d . . .
F21 F 0.9853(8) 0.7528(2) 0.3584(3) 0.081(3) Uani 1 1 d . . .
F22 F 0.6657(9) 0.3080(3) 0.2358(3) 0.096(3) Uani 1 1 d . . .
F23 F 0.8880(10) 0.3139(3) 0.2273(3) 0.118(4) Uani 1 1 d . . .
F24 F 0.7493(12) 0.3431(3) 0.1774(3) 0.129(5) Uani 1 1 d . . .
F25 F 0.8695(8) 0.3827(3) 0.2260(3) 0.109(4) Uani 1 1 d . . .
F26 F 0.6463(8) 0.3751(3) 0.2347(3) 0.081(3) Uani 1 1 d . . .
F27 F 0.7846(8) 0.3471(2) 0.2842(3) 0.078(3) Uani 1 1 d . . .
F28 F 0.461(2) 0.7585(8) 0.4383(7) 0.155(11) Uani 0.50 1 d P . .
F29 F 0.291(2) 0.7546(8) 0.3867(6) 0.147(10) Uani 0.50 1 d P . .
F30 F 0.252(3) 0.7470(9) 0.4653(8) 0.22(2) Uani 0.50 1 d P . .
F31 F 0.2253(18) 0.6957(8) 0.4222(8) 0.145(11) Uani 0.50 1 d P . .
F32 F 0.395(2) 0.7028(8) 0.4727(7) 0.151(11) Uani 0.50 1 d P . .
F33 F 0.439(2) 0.7073(8) 0.3984(7) 0.143(11) Uani 0.50 1 d P . .
N1 N 0.4286(9) 0.4417(3) 0.3467(3) 0.049(3) Uani 1 1 d . . .
N2 N 0.5462(11) 0.4511(3) 0.2858(3) 0.057(4) Uani 1 1 d . . .
N3 N 0.6156(9) 0.4506(3) 0.2553(3) 0.044(3) Uani 1 1 d . . .
N4 N 0.7492(10) 0.4564(4) 0.3236(3) 0.045(3) Uani 1 1 d . . .
N5 N 0.5933(10) 0.4941(4) 0.3489(3) 0.052(4) Uani 1 1 d . . .
N6 N 0.5099(9) 0.5118(4) 0.3681(3) 0.044(3) Uani 1 1 d . . .
N7 N 0.7100(8) 0.5462(4) 0.3490(3) 0.039(3) Uani 1 1 d . . .
N8 N 0.6293(11) 0.5628(3) 0.3685(3) 0.040(3) Uani 1 1 d . . .
N9 N 0.4873(10) 0.5949(4) 0.4111(3) 0.054(4) Uani 1 1 d . . .
N10 N 0.7897(9) 0.6132(3) 0.3662(4) 0.047(3) Uani 1 1 d . . .
N11 N 0.5880(10) 0.6329(3) 0.3494(3) 0.044(3) Uani 1 1 d . . .
N12 N 0.4833(10) 0.6448(3) 0.3453(3) 0.044(3) Uani 1 1 d . . .
N13 N 0.5436(11) 0.6749(3) 0.2872(3) 0.043(3) Uani 1 1 d . . .
N14 N 0.6490(10) 0.6618(3) 0.2911(3) 0.042(3) Uani 1 1 d . . .
N15 N 0.6439(10) 0.7042(4) 0.2212(4) 0.054(4) Uani 1 1 d . . .
N16 N 0.5970(11) 0.3952(4) 0.3299(4) 0.058(4) Uani 1 1 d . . .
N17 N 0.6373(10) 0.4376(4) 0.3928(4) 0.057(4) Uani 1 1 d . . .
N18 N 0.7108(9) 0.5829(3) 0.4373(3) 0.045(3) Uani 1 1 d . . .
N19 N 0.6608(13) 0.6498(4) 0.4212(4) 0.067(5) Uani 1 1 d . . .
N20 N 0.4581(11) 0.7461(3) 0.2130(4) 0.049(4) Uani 1 1 d . . .
C1 C 0.3790(12) 0.4374(4) 0.3825(4) 0.054(5) Uani 1 1 d . . .
H1 H 0.4234 0.4359 0.4056 0.065 Uiso 1 1 calc R . .
C2 C 0.2620(14) 0.4354(4) 0.3842(4) 0.064(5) Uani 1 1 d . . .
H2 H 0.2253 0.4312 0.4085 0.077 Uiso 1 1 calc R . .
C3 C 0.1971(12) 0.4395(5) 0.3494(5) 0.076(6) Uani 1 1 d . . .
H3 H 0.1168 0.4385 0.3503 0.091 Uiso 1 1 calc R . .
C4 C 0.2507(13) 0.4448(4) 0.3152(4) 0.060(5) Uani 1 1 d . . .
H4 H 0.2090 0.4484 0.2917 0.072 Uiso 1 1 calc R . .
C5 C 0.3673(12) 0.4451(4) 0.3147(4) 0.047(4) Uani 1 1 d . . .
C6 C 0.4348(12) 0.4505(4) 0.2794(4) 0.043(4) Uani 1 1 d . . .
C7 C 0.8274(14) 0.4330(4) 0.3102(4) 0.046(4) Uani 1 1 d . . .
H7 H 0.8077 0.4087 0.3100 0.056 Uiso 1 1 calc R . .
C8 C 0.9316(15) 0.4421(5) 0.2972(4) 0.062(5) Uani 1 1 d . . .
H8 H 0.9832 0.4249 0.2877 0.074 Uiso 1 1 calc R . .
C9 C 0.9601(14) 0.4782(6) 0.2983(4) 0.065(5) Uani 1 1 d . . .
H9 H 1.0327 0.4861 0.2903 0.078 Uiso 1 1 calc R . .
C10 C 0.8771(11) 0.5023(4) 0.3118(4) 0.041(4) Uani 1 1 d . . .
H10 H 0.8923 0.5269 0.3118 0.049 Uiso 1 1 calc R . .
C11 C 0.7780(12) 0.4903(5) 0.3243(4) 0.045(4) Uani 1 1 d . . .
C12 C 0.6901(13) 0.5122(5) 0.3401(4) 0.050(4) Uani 1 1 d . . .
C13 C 0.5304(14) 0.5467(5) 0.3776(4) 0.056(5) Uani 1 1 d . . .
C14 C 0.4456(12) 0.5663(4) 0.3996(4) 0.038(4) Uani 1 1 d . . .
C15 C 0.3385(13) 0.5552(4) 0.4068(4) 0.045(4) Uani 1 1 d . . .
H15 H 0.3140 0.5329 0.3976 0.054 Uiso 1 1 calc R . .
C16 C 0.2670(12) 0.5760(4) 0.4269(5) 0.053(4) Uani 1 1 d . . .
H16 H 0.1923 0.5686 0.4329 0.063 Uiso 1 1 calc R . .
C17 C 0.3076(12) 0.6089(5) 0.4385(4) 0.055(5) Uani 1 1 d . . .
H17 H 0.2595 0.6239 0.4532 0.066 Uiso 1 1 calc R . .
C18 C 0.4175(12) 0.6206(4) 0.4291(4) 0.048(4) Uani 1 1 d . . .
H18 H 0.4428 0.6439 0.4345 0.058 Uiso 1 1 calc R . .
C19 C 0.8879(14) 0.5999(4) 0.3765(5) 0.065(5) Uani 1 1 d . . .
H19 H 0.8967 0.5903 0.4021 0.078 Uiso 1 1 calc R . .
C20 C 0.9797(12) 0.5995(5) 0.3509(4) 0.067(5) Uani 1 1 d . . .
H20 H 1.0475 0.5877 0.3579 0.080 Uiso 1 1 calc R . .
C21 C 0.9710(13) 0.6169(4) 0.3136(4) 0.060(5) Uani 1 1 d . . .
H21 H 1.0358 0.6194 0.2974 0.072 Uiso 1 1 calc R . .
C22 C 0.8689(12) 0.6300(4) 0.3016(5) 0.063(5) Uani 1 1 d . . .
H22 H 0.8582 0.6395 0.2762 0.076 Uiso 1 1 calc R . .
C23 C 0.7810(12) 0.6285(4) 0.3290(5) 0.045(4) Uani 1 1 d . . .
C24 C 0.6724(13) 0.6417(4) 0.3209(5) 0.055(5) Uani 1 1 d . . .
C25 C 0.4631(12) 0.6643(4) 0.3146(4) 0.047(4) Uani 1 1 d . . .
C26 C 0.6455(13) 0.6820(4) 0.1908(5) 0.053(4) Uani 1 1 d . . .
C27 C 0.7414(13) 0.6745(5) 0.1705(4) 0.058(5) Uani 1 1 d . . .
H27 H 0.7407 0.6562 0.1515 0.069 Uiso 1 1 calc R . .
C28 C 0.8407(15) 0.6932(4) 0.1772(5) 0.067(5) Uani 1 1 d . . .
H28 H 0.9071 0.6895 0.1621 0.081 Uiso 1 1 calc R . .
C29 C 0.8361(14) 0.7175(5) 0.2073(5) 0.072(6) Uani 1 1 d . . .
H29 H 0.9022 0.7305 0.2137 0.087 Uiso 1 1 calc R . .
C30 C 0.7385(16) 0.7234(5) 0.2282(5) 0.078(6) Uani 1 1 d . . .
H30 H 0.7373 0.7411 0.2478 0.094 Uiso 1 1 calc R . .
C31 C 0.5720(15) 0.3659(6) 0.3270(5) 0.061(5) Uani 1 1 d . . .
C32 C 0.5442(15) 0.3282(5) 0.3225(5) 0.090(7) Uani 1 1 d . . .
H32A H 0.4781 0.3225 0.3386 0.136 Uiso 1 1 calc R . .
H32B H 0.6087 0.3138 0.3309 0.136 Uiso 1 1 calc R . .
H32C H 0.5272 0.3232 0.2949 0.136 Uiso 1 1 calc R . .
C33 C 0.6752(12) 0.4330(5) 0.4215(5) 0.059(5) Uani 1 1 d . . .
C34 C 0.7263(14) 0.4263(5) 0.4617(4) 0.078(6) Uani 1 1 d . . .
H34A H 0.7551 0.4020 0.4630 0.117 Uiso 1 1 calc R . .
H34B H 0.6682 0.4296 0.4819 0.117 Uiso 1 1 calc R . .
H34C H 0.7885 0.4428 0.4663 0.117 Uiso 1 1 calc R . .
C35 C 0.7410(12) 0.5687(4) 0.4643(4) 0.048(4) Uani 1 1 d . . .
C36 C 0.7870(13) 0.5538(5) 0.4995(4) 0.075(6) Uani 1 1 d . . .
H36A H 0.8545 0.5671 0.5073 0.113 Uiso 1 1 calc R . .
H36B H 0.8075 0.5292 0.4948 0.113 Uiso 1 1 calc R . .
H36C H 0.7305 0.5551 0.5205 0.113 Uiso 1 1 calc R . .
C37 C 0.6744(18) 0.6731(6) 0.4402(6) 0.082(7) Uani 1 1 d . . .
C38 C 0.695(2) 0.7062(7) 0.4647(7) 0.189(16) Uani 1 1 d . . .
H38A H 0.7678 0.7165 0.4577 0.284 Uiso 1 1 calc R . .
H38B H 0.6947 0.6999 0.4926 0.284 Uiso 1 1 calc R . .
H38C H 0.6344 0.7233 0.4596 0.284 Uiso 1 1 calc R . .
C39 C 0.4473(13) 0.7684(6) 0.1912(5) 0.063(5) Uani 1 1 d . . .
C40 C 0.4507(17) 0.7954(5) 0.1611(5) 0.093(7) Uani 1 1 d . . .
H40A H 0.5287 0.7985 0.1521 0.140 Uiso 1 1 calc R . .
H40B H 0.4225 0.8177 0.1718 0.140 Uiso 1 1 calc R . .
H40C H 0.4031 0.7881 0.1390 0.140 Uiso 1 1 calc R . .

loop_
_atom_site_aniso_label
_atom_site_aniso_U_11
_atom_site_aniso_U_22
_atom_site_aniso_U_33
_atom_site_aniso_U_23
_atom_site_aniso_U_13
_atom_site_aniso_U_12
Sb1 0.0592(11) 0.0915(14) 0.0321(8) 0.0112(9) -0.0040(7) -0.0087(10)
Sb2 0.0458(7) 0.0843(9) 0.0341(6) 0.0063(6) -0.0035(5) 0.0037(6)
Sb3 0.0552(7) 0.0779(9) 0.0403(6) -0.0009(6) -0.0072(5) -0.0002(6)
Sb3A 0.0552(7) 0.0779(9) 0.0403(6) -0.0009(6) -0.0072(5) -0.0002(6)
Sb4 0.0638(8) 0.0737(10) 0.0772(9) 0.0029(7) -0.0075(7) -0.0026(7)
Sb5 0.0753(9) 0.0880(11) 0.0760(10) -0.0048(8) 0.0128(7) 0.0080(8)
Sb6 0.151(3) 0.132(3) 0.092(3) -0.019(2) -0.009(2) 0.032(3)
Fe1 0.0435(13) 0.0667(18) 0.0279(12) -0.0009(11) -0.0001(10) 0.0009(12)
Fe2 0.0429(13) 0.0680(17) 0.0308(12) 0.0026(11) -0.0026(10) 0.0036(12)
Fe3 0.049(2) 0.064(2) 0.0366(18) 0.000 -0.0050(15) 0.000
F1 0.136(12) 0.083(10) 0.29(2) 0.000(10) 0.112(12) -0.013(8)
F2 0.126(10) 0.193(13) 0.050(6) -0.041(7) 0.024(6) -0.063(9)
F3 0.089(9) 0.32(2) 0.173(13) 0.154(14) -0.080(9) -0.116(11)
F4 0.057(6) 0.102(8) 0.036(5) 0.010(5) -0.006(4) 0.011(5)
F5 0.061(6) 0.125(9) 0.047(6) 0.008(5) 0.014(5) -0.004(6)
F6 0.044(5) 0.116(8) 0.053(6) -0.002(5) -0.010(4) 0.012(5)
F7 0.066(6) 0.087(7) 0.061(6) 0.003(5) 0.021(5) 0.007(5)
F8 0.060(6) 0.120(9) 0.056(6) 0.005(6) 0.007(5) 0.010(6)
F9 0.071(6) 0.105(8) 0.030(5) -0.001(5) -0.007(4) -0.001(6)
F16 0.103(9) 0.116(10) 0.150(11) 0.027(8) -0.048(8) -0.001(7)
F17 0.060(7) 0.179(12) 0.092(8) 0.000(8) 0.007(6) -0.038(7)
F18 0.071(6) 0.070(7) 0.066(6) -0.009(5) -0.001(5) -0.007(5)
F19 0.062(7) 0.104(9) 0.182(12) 0.045(8) -0.017(7) 0.004(6)
F20 0.139(11) 0.223(16) 0.134(11) -0.098(11) 0.041(9) -0.068(11)
F21 0.086(7) 0.063(7) 0.093(7) 0.006(6) -0.017(6) -0.002(6)
F22 0.105(8) 0.101(8) 0.081(8) -0.009(6) -0.030(6) -0.007(7)
F23 0.105(9) 0.131(10) 0.119(10) -0.023(8) 0.017(7) 0.026(8)
F24 0.175(12) 0.121(10) 0.093(9) -0.028(7) 0.041(8) -0.034(9)
F25 0.072(7) 0.164(11) 0.091(8) 0.002(8) 0.003(6) 0.006(8)
F26 0.074(6) 0.102(8) 0.066(6) 0.025(6) 0.002(5) -0.004(6)
F27 0.095(7) 0.075(7) 0.064(6) -0.004(5) -0.004(5) 0.009(6)
F28 0.16(2) 0.20(3) 0.11(2) 0.009(19) -0.023(18) -0.08(2)
F29 0.17(3) 0.21(3) 0.062(15) 0.002(17) -0.051(15) -0.01(2)
F30 0.29(4) 0.28(4) 0.10(2) -0.13(3) 0.12(3) -0.10(3)
F31 0.069(16) 0.23(3) 0.13(2) 0.03(2) -0.021(15) -0.048(18)
F32 0.17(3) 0.19(3) 0.094(19) 0.043(18) -0.077(18) -0.05(2)
F33 0.100(18) 0.22(3) 0.103(19) 0.030(19) 0.050(15) 0.059(19)
N1 0.051(8) 0.071(10) 0.024(7) -0.001(6) -0.008(6) -0.031(7)
N2 0.052(9) 0.091(11) 0.029(8) -0.007(7) -0.008(6) -0.016(8)
N3 0.041(8) 0.068(9) 0.023(7) 0.021(6) 0.001(6) 0.000(7)
N4 0.059(9) 0.058(10) 0.018(6) -0.016(6) -0.003(6) -0.001(8)
N5 0.031(8) 0.092(11) 0.034(7) 0.007(7) -0.011(6) 0.011(8)
N6 0.022(7) 0.077(11) 0.033(7) 0.016(7) -0.001(5) 0.002(7)
N7 0.015(6) 0.071(10) 0.031(7) 0.007(7) -0.009(5) 0.002(7)
N8 0.051(8) 0.043(8) 0.026(7) 0.001(6) -0.012(6) 0.015(7)
N9 0.055(9) 0.082(11) 0.026(7) -0.002(7) -0.016(6) -0.023(9)
N10 0.020(7) 0.061(9) 0.059(9) 0.005(7) -0.013(6) 0.006(6)
N11 0.051(8) 0.026(8) 0.056(8) -0.002(6) -0.001(7) 0.020(6)
N12 0.052(9) 0.050(9) 0.032(7) 0.009(6) -0.008(6) 0.007(7)
N13 0.053(8) 0.037(8) 0.039(8) 0.002(6) 0.007(6) 0.010(7)
N14 0.032(7) 0.060(9) 0.035(8) -0.003(6) -0.001(6) -0.008(7)
N15 0.031(8) 0.092(11) 0.040(8) 0.013(8) 0.018(6) 0.013(8)
N16 0.043(8) 0.097(13) 0.035(8) 0.009(9) 0.009(6) 0.005(9)
N17 0.042(8) 0.080(11) 0.050(9) -0.013(8) -0.008(7) -0.001(7)
N18 0.042(8) 0.064(10) 0.028(7) 0.005(7) 0.001(6) 0.020(7)
N19 0.072(10) 0.101(15) 0.029(9) 0.006(8) 0.007(8) -0.006(10)
N20 0.068(9) 0.029(9) 0.051(9) -0.023(7) -0.036(7) 0.016(7)
C1 0.033(9) 0.105(14) 0.024(9) 0.002(9) -0.022(7) -0.011(9)
C2 0.076(13) 0.101(15) 0.016(8) 0.002(9) -0.009(8) -0.021(11)
C3 0.023(8) 0.153(19) 0.053(11) -0.024(11) -0.011(8) 0.012(10)
C4 0.050(11) 0.116(16) 0.015(8) 0.006(9) 0.006(7) 0.001(10)
C5 0.038(10) 0.086(13) 0.015(8) -0.003(8) -0.016(7) -0.006(9)
C6 0.032(9) 0.075(12) 0.022(8) -0.006(8) 0.010(7) -0.004(8)
C7 0.058(12) 0.041(11) 0.040(9) 0.010(8) -0.006(8) 0.006(9)
C8 0.061(13) 0.078(15) 0.046(10) -0.019(10) -0.029(9) -0.026(11)
C9 0.053(11) 0.123(18) 0.018(8) -0.016(10) -0.010(7) 0.000(12)
C10 0.030(9) 0.050(11) 0.043(9) -0.006(8) -0.006(7) -0.019(8)
C11 0.038(10) 0.067(14) 0.031(8) -0.002(8) -0.012(7) 0.005(9)
C12 0.032(10) 0.077(14) 0.042(10) 0.012(9) -0.017(8) 0.007(10)
C13 0.049(12) 0.092(16) 0.029(9) 0.027(9) -0.021(8) -0.024(11)
C14 0.024(9) 0.059(12) 0.032(9) 0.001(8) -0.005(7) 0.000(9)
C15 0.062(11) 0.057(11) 0.015(7) -0.016(7) -0.008(7) 0.015(9)
C16 0.036(9) 0.052(12) 0.071(12) -0.021(9) -0.006(9) -0.025(9)
C17 0.036(9) 0.085(14) 0.043(10) -0.007(9) -0.001(7) 0.029(10)
C18 0.038(10) 0.040(11) 0.067(11) -0.003(9) 0.002(8) 0.007(8)
C19 0.067(12) 0.088(14) 0.041(10) -0.001(9) 0.005(9) 0.018(11)
C20 0.034(9) 0.118(16) 0.047(11) 0.030(10) 0.006(8) 0.024(10)
C21 0.048(11) 0.081(14) 0.050(11) 0.015(9) 0.020(8) -0.020(10)
C22 0.024(9) 0.080(14) 0.086(13) 0.036(11) 0.011(9) -0.001(9)
C23 0.036(10) 0.031(10) 0.069(11) 0.019(8) -0.023(8) 0.000(7)
C24 0.049(11) 0.061(12) 0.054(11) 0.020(9) 0.020(9) 0.022(9)
C25 0.042(10) 0.057(12) 0.041(10) -0.014(8) -0.004(8) -0.003(9)
C26 0.043(10) 0.071(13) 0.044(10) -0.002(9) -0.012(8) -0.008(10)
C27 0.037(10) 0.078(13) 0.058(11) -0.001(9) 0.015(9) -0.001(10)
C28 0.060(12) 0.074(14) 0.068(13) -0.027(10) 0.018(10) -0.001(10)
C29 0.046(11) 0.112(17) 0.059(12) -0.002(11) -0.002(9) -0.031(11)
C30 0.061(13) 0.090(16) 0.083(14) 0.006(11) -0.002(11) -0.016(12)
C31 0.059(12) 0.071(15) 0.054(11) 0.026(12) 0.021(9) -0.001(12)
C32 0.081(14) 0.090(18) 0.101(16) 0.048(13) 0.019(11) 0.029(13)
C33 0.041(10) 0.094(15) 0.041(10) -0.018(10) -0.018(8) 0.000(9)
C34 0.071(13) 0.131(18) 0.032(9) -0.010(10) -0.013(9) 0.014(12)
C35 0.045(10) 0.083(13) 0.016(8) 0.000(8) 0.011(7) 0.005(9)
C36 0.051(11) 0.134(17) 0.039(10) 0.001(11) 0.020(8) 0.000(11)
C37 0.096(16) 0.10(2) 0.046(13) 0.011(12) 0.046(12) -0.001(14)
C38 0.27(4) 0.17(3) 0.12(2) -0.10(2) 0.10(2) -0.12(3)
C39 0.032(9) 0.094(17) 0.062(13) -0.001(12) -0.016(9) 0.005(10)
C40 0.144(19) 0.064(14) 0.072(14) 0.041(11) 0.002(13) 0.005(13)

loop_
_atom_type_symbol
_atom_type_description
_atom_type_scat_dispersion_real
_atom_type_scat_dispersion_imag
_atom_type_scat_source
C C 0.0033 0.0016 'International Tables Vol C Tables 4.2.6.8 and 6.1.1.4'
H H 0.0000 0.0000 'International Tables Vol C Tables 4.2.6.8 and 6.1.1.4'
N N 0.0061 0.0033 'International Tables Vol C Tables 4.2.6.8 and 6.1.1.4'
F F 0.0171 0.0103 'International Tables Vol C Tables 4.2.6.8 and 6.1.1.4'
Fe Fe 0.3463 0.8444 'International Tables Vol C Tables 4.2.6.8 and 6.1.1.4'
Sb Sb -0.5866 1.5461 'International Tables Vol C Tables 4.2.6.8 and 6.1.1.4'

loop_
_geom_angle_atom_site_label_1
_geom_angle_atom_site_label_2
_geom_angle_atom_site_label_3
_geom_angle
_geom_angle_site_symmetry_1
_geom_angle_site_symmetry_3
F1 Sb1 F1 179.996(4) . 5_666
F1 Sb1 F3 90.6(8) . 5_666
F1 Sb1 F3 89.4(8) 5_666 5_666
F1 Sb1 F3 89.4(8) . .
F1 Sb1 F3 90.6(8) 5_666 .
F3 Sb1 F3 179.999(3) 5_666 .
F1 Sb1 F2 87.5(6) . .
F1 Sb1 F2 92.5(6) 5_666 .
F3 Sb1 F2 89.2(6) 5_666 .
F3 Sb1 F2 90.8(6) . .
F1 Sb1 F2 92.5(6) . 5_666
F1 Sb1 F2 87.5(6) 5_666 5_666
F3 Sb1 F2 90.8(6) 5_666 5_666
F3 Sb1 F2 89.2(6) . 5_666
F2 Sb1 F2 179.996(3) . 5_666
F8 Sb2 F4 90.9(4) . .
F8 Sb2 F9 91.8(4) . .
F4 Sb2 F9 92.5(4) . .
F8 Sb2 F6 179.2(4) . .
F4 Sb2 F6 89.3(4) . .
F9 Sb2 F6 87.4(4) . .
F8 Sb2 F7 90.2(4) . .
F4 Sb2 F7 178.7(4) . .
F9 Sb2 F7 88.2(4) . .
F6 Sb2 F7 89.6(4) . .
F8 Sb2 F5 88.7(4) . .
F4 Sb2 F5 87.5(4) . .
F9 Sb2 F5 179.5(4) . .
F6 Sb2 F5 92.1(4) . .
F7 Sb2 F5 91.8(4) . .
F14 Sb3 F13 92.6(8) . .
F14 Sb3 F12 88.4(7) . .
F13 Sb3 F12 91.2(7) . .
F14 Sb3 F15 94.5(8) . .
F13 Sb3 F15 88.1(7) . .
F12 Sb3 F15 177.1(7) . .
F14 Sb3 F10 85.7(7) . .
F13 Sb3 F10 174.1(7) . .
F12 Sb3 F10 94.4(6) . .
F15 Sb3 F10 86.5(6) . .
F14 Sb3 F11 176.2(8) . .
F13 Sb3 F11 86.2(8) . .
F12 Sb3 F11 88.1(7) . .
F15 Sb3 F11 89.0(7) . .
F10 Sb3 F11 95.8(7) . .
F16 Sb4 F21 91.2(5) . .
F16 Sb4 F18 88.6(5) . .
F21 Sb4 F18 179.8(5) . .
F16 Sb4 F19 176.0(5) . .
F21 Sb4 F19 90.9(4) . .
F18 Sb4 F19 89.2(4) . .
F16 Sb4 F17 88.6(6) . .
F21 Sb4 F17 89.0(4) . .
F18 Sb4 F17 90.9(4) . .
F19 Sb4 F17 88.1(5) . .
F16 Sb4 F20 93.7(7) . .
F21 Sb4 F20 90.1(5) . .
F18 Sb4 F20 90.0(5) . .
F19 Sb4 F20 89.6(7) . .
F17 Sb4 F20 177.5(6) . .
F24 Sb5 F23 91.7(6) . .
F24 Sb5 F22 90.3(5) . .
F23 Sb5 F22 92.3(5) . .
F24 Sb5 F26 90.6(5) . .
F23 Sb5 F26 177.7(5) . .
F22 Sb5 F26 87.2(4) . .
F24 Sb5 F27 178.3(5) . .
F23 Sb5 F27 90.0(5) . .
F22 Sb5 F27 90.1(4) . .
F26 Sb5 F27 87.7(4) . .
F24 Sb5 F25 91.7(5) . .
F23 Sb5 F25 89.5(5) . .
F22 Sb5 F25 177.3(5) . .
F26 Sb5 F25 91.0(4) . .
F27 Sb5 F25 87.8(4) . .
F33 Sb6 F30 175.1(16) . .
F33 Sb6 F32 93.2(14) . .
F30 Sb6 F32 82.3(16) . .
F33 Sb6 F31 97.5(14) . .
F30 Sb6 F31 84.5(13) . .
F32 Sb6 F31 92.0(11) . .
F33 Sb6 F28 83.6(14) . .
F30 Sb6 F28 94.3(14) . .
F32 Sb6 F28 86.6(12) . .
F31 Sb6 F28 178.3(11) . .
F33 Sb6 F29 89.0(12) . .
F30 Sb6 F29 95.4(16) . .
F32 Sb6 F29 176.7(12) . .
F31 Sb6 F29 90.1(12) . .
F28 Sb6 F29 91.2(12) . .
N5 Fe1 N2 93.9(5) . .
N5 Fe1 N16 177.4(5) . .
N2 Fe1 N16 88.3(5) . .
N5 Fe1 N17 88.4(5) . .
N2 Fe1 N17 177.4(6) . .
N16 Fe1 N17 89.3(5) . .
N5 Fe1 N1 92.9(5) . .
N2 Fe1 N1 81.7(5) . .
N16 Fe1 N1 88.6(5) . .
N17 Fe1 N1 97.2(5) . .
N5 Fe1 N4 80.6(6) . .
N2 Fe1 N4 90.0(5) . .
N16 Fe1 N4 98.2(6) . .
N17 Fe1 N4 91.4(5) . .
N1 Fe1 N4 169.1(5) . .
N8 Fe2 N11 95.4(5) . .
N8 Fe2 N19 174.7(5) . .
N11 Fe2 N19 89.8(6) . .
N8 Fe2 N18 87.6(5) . .
N11 Fe2 N18 175.6(5) . .
N19 Fe2 N18 87.2(6) . .
N8 Fe2 N10 89.2(5) . .
N11 Fe2 N10 83.7(5) . .
N19 Fe2 N10 92.3(6) . .
N18 Fe2 N10 93.2(5) . .
N8 Fe2 N9 81.4(6) . .
N11 Fe2 N9 92.5(5) . .
N19 Fe2 N9 97.4(6) . .
N18 Fe2 N9 91.1(5) . .
N10 Fe2 N9 169.5(5) . .
N13 Fe3 N13 94.3(7) 4_655 .
N13 Fe3 N20 176.3(5) 4_655 4_655
N13 Fe3 N20 89.4(5) . 4_655
N13 Fe3 N20 89.4(5) 4_655 .
N13 Fe3 N20 176.3(5) . .
N20 Fe3 N20 86.9(6) 4_655 .
N13 Fe3 N15 92.6(5) 4_655 4_655
N13 Fe3 N15 81.1(6) . 4_655
N20 Fe3 N15 87.5(5) 4_655 4_655
N20 Fe3 N15 99.3(6) . 4_655
N13 Fe3 N15 81.1(6) 4_655 .
N13 Fe3 N15 92.6(5) . .
N20 Fe3 N15 99.3(6) 4_655 .
N20 Fe3 N15 87.5(5) . .
N15 Fe3 N15 170.7(9) 4_655 .
C5 N1 C1 121.2(12) . .
C5 N1 Fe1 114.8(10) . .
C1 N1 Fe1 123.9(9) . .
N3 N2 C6 118.9(11) . .
N3 N2 Fe1 124.5(10) . .
C6 N2 Fe1 115.9(10) . .
N2 N3 C6 115.1(11) . 4_655
C11 N4 C7 117.5(14) . .
C11 N4 Fe1 116.1(11) . .
C7 N4 Fe1 126.2(12) . .
N6 N5 C12 117.9(14) . .
N6 N5 Fe1 124.7(11) . .
C12 N5 Fe1 117.0(11) . .
N5 N6 C13 117.1(13) . .
N8 N7 C12 116.3(12) . .
N7 N8 C13 121.5(14) . .
N7 N8 Fe2 125.5(11) . .
C13 N8 Fe2 112.5(12) . .
C14 N9 C18 120.0(13) . .
C14 N9 Fe2 117.5(11) . .
C18 N9 Fe2 121.2(11) . .
C19 N10 C23 117.8(12) . .
C19 N10 Fe2 127.7(11) . .
C23 N10 Fe2 113.5(9) . .
N12 N11 C24 120.0(11) . .
N12 N11 Fe2 125.8(9) . .
C24 N11 Fe2 114.1(10) . .
C25 N12 N11 116.6(12) . .
N14 N13 C25 117.4(12) . .
N14 N13 Fe3 124.9(9) . .
C25 N13 Fe3 117.5(10) . .
C24 N14 N13 119.2(12) . .
C26 N15 C30 117.6(14) . .
C26 N15 Fe3 116.8(12) . .
C30 N15 Fe3 125.5(13) . .
C31 N16 Fe1 163.1(15) . .
C33 N17 Fe1 171.4(14) . .
C35 N18 Fe2 174.5(12) . .
C37 N19 Fe2 174.7(19) . .
C39 N20 Fe3 171.9(14) . .
N1 C1 C2 118.2(12) . .
N1 C1 H1 120.9 . .
C2 C1 H1 120.9 . .
C1 C2 C3 119.8(14) . .
C1 C2 H2 120.1 . .
C3 C2 H2 120.1 . .
C4 C3 C2 119.1(14) . .
C4 C3 H3 120.4 . .
C2 C3 H3 120.4 . .
C3 C4 C5 119.0(14) . .
C3 C4 H4 120.5 . .
C5 C4 H4 120.5 . .
N1 C5 C4 122.6(13) . .
N1 C5 C6 113.4(13) . .
C4 C5 C6 124.0(12) . .
N3 C6 N2 126.0(12) 4_655 .
N3 C6 C5 119.5(13) 4_655 .
N2 C6 C5 114.1(13) . .
C8 C7 N4 124.3(16) . .
C8 C7 H7 117.8 . .
N4 C7 H7 117.8 . .
C7 C8 C9 117.0(17) . .
C7 C8 H8 121.5 . .
C9 C8 H8 121.5 . .
C8 C9 C10 118.1(16) . .
C8 C9 H9 120.9 . .
C10 C9 H9 120.9 . .
C11 C10 C9 119.5(16) . .
C11 C10 H10 120.3 . .
C9 C10 H10 120.3 . .
C10 C11 N4 123.5(15) . .
C10 C11 C12 124.2(17) . .
N4 C11 C12 112.3(15) . .
N7 C12 N5 125.2(15) . .
N7 C12 C11 120.8(16) . .
N5 C12 C11 113.6(16) . .
N8 C13 N6 121.9(16) . .
N8 C13 C14 118.8(17) . .
N6 C13 C14 119.2(15) . .
N9 C14 C15 125.4(15) . .
N9 C14 C13 109.3(15) . .
C15 C14 C13 125.3(16) . .
C16 C15 C14 119.9(15) . .
C16 C15 H15 120.0 . .
C14 C15 H15 120.0 . .
C15 C16 C17 116.9(14) . .
C15 C16 H16 121.6 . .
C17 C16 H16 121.6 . .
C16 C17 C18 122.3(14) . .
C16 C17 H17 118.8 . .
C18 C17 H17 118.8 . .
C17 C18 N9 114.8(14) . .
C17 C18 H18 122.6 . .
N9 C18 H18 122.6 . .
N10 C19 C20 121.6(15) . .
N10 C19 H19 119.2 . .
C20 C19 H19 119.2 . .
C19 C20 C21 119.7(14) . .
C19 C20 H20 120.2 . .
C21 C20 H20 120.2 . .
C22 C21 C20 119.6(13) . .
C22 C21 H21 120.2 . .
C20 C21 H21 120.2 . .
C21 C22 C23 116.3(15) . .
C21 C22 H22 121.9 . .
C23 C22 H22 121.9 . .
C22 C23 N10 124.6(13) . .
C22 C23 C24 122.2(14) . .
N10 C23 C24 113.1(14) . .
N14 C24 C23 123.8(14) . .
N14 C24 N11 121.4(13) . .
C23 C24 N11 114.8(14) . .
N12 C25 N13 125.3(14) . .
N12 C25 C26 121.4(14) . 4_655
N13 C25 C26 112.7(14) . 4_655
N15 C26 C27 122.5(15) . .
N15 C26 C25 111.9(15) . 4_655
C27 C26 C25 125.2(16) . 4_655
C26 C27 C28 121.1(16) . .
C26 C27 H27 119.4 . .
C28 C27 H27 119.4 . .
C29 C28 C27 115.4(15) . .
C29 C28 H28 122.3 . .
C27 C28 H28 122.3 . .
C30 C29 C28 121.8(16) . .
C30 C29 H29 119.1 . .
C28 C29 H29 119.1 . .
N15 C30 C29 120.9(17) . .
N15 C30 H30 119.5 . .
C29 C30 H30 119.5 . .
N16 C31 C32 177.7(19) . .
C31 C32 H32A 109.5 . .
C31 C32 H32B 109.5 . .
H32A C32 H32B 109.5 . .
C31 C32 H32C 109.5 . .
H32A C32 H32C 109.5 . .
H32B C32 H32C 109.5 . .
N17 C33 C34 179(2) . .
C33 C34 H34A 109.5 . .
C33 C34 H34B 109.5 . .
H34A C34 H34B 109.5 . .
C33 C34 H34C 109.5 . .
H34A C34 H34C 109.5 . .
H34B C34 H34C 109.5 . .
N18 C35 C36 174.0(18) . .
C35 C36 H36A 109.5 . .
C35 C36 H36B 109.5 . .
H36A C36 H36B 109.5 . .
C35 C36 H36C 109.5 . .
H36A C36 H36C 109.5 . .
H36B C36 H36C 109.5 . .
N19 C37 C38 177(2) . .
C37 C38 H38A 109.5 . .
C37 C38 H38B 109.5 . .
H38A C38 H38B 109.5 . .
C37 C38 H38C 109.5 . .
H38A C38 H38C 109.5 . .
H38B C38 H38C 109.5 . .
N20 C39 C40 171.1(19) . .
C39 C40 H40A 109.5 . .
C39 C40 H40B 109.5 . .
H40A C40 H40B 109.5 . .
C39 C40 H40C 109.5 . .
H40A C40 H40C 109.5 . .
H40B C40 H40C 109.5 . .

loop_
_geom_bond_atom_site_label_1
_geom_bond_atom_site_label_2
_geom_bond_distance
_geom_bond_site_symmetry_2
Sb1 F1 1.829(12) .
Sb1 F1 1.829(12) 5_666
Sb1 F3 1.849(11) 5_666
Sb1 F3 1.849(11) .
Sb1 F2 1.861(10) .
Sb1 F2 1.861(10) 5_666
Sb2 F8 1.852(9) .
Sb2 F4 1.864(9) .
Sb2 F9 1.873(8) .
Sb2 F6 1.883(8) .
Sb2 F7 1.884(9) .
Sb2 F5 1.885(8) .
Sb3 F14 1.791(16) .
Sb3 F13 1.848(15) .
Sb3 F12 1.855(13) .
Sb3 F15 1.878(12) .
Sb3 F10 1.879(12) .
Sb3 F11 1.880(16) .
Sb4 F16 1.843(11) .
Sb4 F21 1.861(9) .
Sb4 F18 1.866(9) .
Sb4 F19 1.871(10) .
Sb4 F17 1.877(11) .
Sb4 F20 1.891(12) .
Sb5 F24 1.808(11) .
Sb5 F23 1.833(11) .
Sb5 F22 1.848(11) .
Sb5 F26 1.857(10) .
Sb5 F27 1.864(9) .
Sb5 F25 1.888(12) .
Sb6 F33 1.72(2) .
Sb6 F30 1.80(3) .
Sb6 F32 1.85(2) .
Sb6 F31 1.86(2) .
Sb6 F28 1.86(2) .
Sb6 F29 1.90(2) .
Fe1 N5 1.879(14) .
Fe1 N2 1.897(11) .
Fe1 N16 1.931(17) .
Fe1 N17 1.946(14) .
Fe1 N1 1.963(12) .
Fe1 N4 1.967(13) .
Fe2 N8 1.872(12) .
Fe2 N11 1.884(11) .
Fe2 N19 1.906(17) .
Fe2 N18 1.953(12) .
Fe2 N10 1.959(11) .
Fe2 N9 2.007(13) .
Fe3 N13 1.868(11) 4_655
Fe3 N13 1.868(11) .
Fe3 N20 1.971(14) 4_655
Fe3 N20 1.971(14) .
Fe3 N15 1.972(11) 4_655
Fe3 N15 1.972(11) .
N1 C5 1.317(15) .
N1 C1 1.365(16) .
N2 N3 1.324(15) .
N2 C6 1.335(17) .
N3 C6 1.328(16) 4_655
N4 C11 1.329(18) .
N4 C7 1.361(17) .
N5 N6 1.358(15) .
N5 C12 1.367(19) .
N6 C13 1.386(19) .
N7 N8 1.324(14) .
N7 C12 1.347(18) .
N8 C13 1.354(18) .
N9 C14 1.255(17) .
N9 C18 1.416(18) .
N10 C19 1.315(17) .
N10 C23 1.399(17) .
N11 N12 1.326(14) .
N11 C24 1.433(17) .
N12 C25 1.306(17) .
N13 N14 1.347(14) .
N13 C25 1.394(17) .
N14 C24 1.302(17) .
N15 C26 1.337(18) .
N15 C30 1.36(2) .
N16 C31 1.15(2) .
N17 C33 1.091(16) .
N18 C35 1.124(16) .
N19 C37 1.11(2) .
N20 C39 1.132(19) .
C1 C2 1.387(19) .
C1 H1 0.9500 .
C2 C3 1.424(19) .
C2 H2 0.9500 .
C3 C4 1.343(19) .
C3 H3 0.9500 .
C4 C5 1.379(18) .
C4 H4 0.9500 .
C5 C6 1.457(18) .
C6 N3 1.328(16) 4_655
C7 C8 1.35(2) .
C7 H7 0.9500 .
C8 C9 1.41(2) .
C8 H8 0.9500 .
C9 C10 1.42(2) .
C9 H9 0.9500 .
C10 C11 1.329(18) .
C10 H10 0.9500 .
C11 C12 1.43(2) .
C13 C14 1.46(2) .
C14 C15 1.357(18) .
C15 C16 1.342(18) .
C15 H15 0.9500 .
C16 C17 1.393(19) .
C16 H16 0.9500 .
C17 C18 1.411(19) .
C17 H17 0.9500 .
C18 H18 0.9500 .
C19 C20 1.394(19) .
C19 H19 0.9500 .
C20 C21 1.437(19) .
C20 H20 0.9500 .
C21 C22 1.366(19) .
C21 H21 0.9500 .
C22 C23 1.399(19) .
C22 H22 0.9500 .
C23 C24 1.407(19) .
C25 C26 1.46(2) 4_655
C26 C27 1.36(2) .
C26 C25 1.46(2) 4_655
C27 C28 1.39(2) .
C27 H27 0.9500 .
C28 C29 1.38(2) .
C28 H28 0.9500 .
C29 C30 1.38(2) .
C29 H29 0.9500 .
C30 H30 0.9500 .
C31 C32 1.48(2) .
C32 H32A 0.9800 .
C32 H32B 0.9800 .
C32 H32C 0.9800 .
C33 C34 1.52(2) .
C34 H34A 0.9800 .
C34 H34B 0.9800 .
C34 H34C 0.9800 .
C35 C36 1.43(2) .
C36 H36A 0.9800 .
C36 H36B 0.9800 .
C36 H36C 0.9800 .
C37 C38 1.52(3) .
C38 H38A 0.9800 .
C38 H38B 0.9800 .
C38 H38C 0.9800 .
C39 C40 1.45(2) .
C40 H40A 0.9800 .
C40 H40B 0.9800 .
C40 H40C 0.9800 .

loop_
_platon_squeeze_void_nr
_platon_squeeze_void_average_x
_platon_squeeze_void_average_y
_platon_squeeze_void_average_z
_platon_squeeze_void_volume
_platon_squeeze_void_count_electrons
1 0.546 0.250 0.000 738.7 190.2
2 0.941 0.750 0.000 738.7 187.8
3 0.134 0.250 0.500 738.5 187.1
4 0.363 0.750 0.500 738.7 189.2
